data_1562357
loop_
_publ_author_name
'Dai, Shengyu'
'Li, Gen'
'Lu, Weiqing'
'Liao, Yudan'
'Fan, Weigang'

_publ_section_title
;
 Suppression of chain transfer via a restricted rotation effect of
 dibenzosuberyl substituents in polymerization catalysis
;
_journal_issue 22
_journal_name_full 'Polymer Chemistry'
_journal_page_first 3240
_journal_page_last 3249
_journal_paper_doi 10.1039/D1PY00333J
_journal_volume 12
_journal_year 2021
_chemical_formula_sum 'C59 H51 Cl N2 Pd'
_chemical_formula_weight 929.87
_space_group_crystal_system monoclinic
_space_group_IT_number 14
_space_group_name_Hall '-P 2ybc'
_space_group_name_H-M_alt 'P 1 21/c 1'
_atom_sites_solution_hydrogens geom
_audit_creation_method SHELXL-2018/3
_audit_update_record
;
2021-02-09 deposited with the CCDC.	2021-05-03 downloaded from the CCDC.
;
_cell_angle_alpha 90
_cell_angle_beta 106.030(4)
_cell_angle_gamma 90
_cell_formula_units_Z 4
_cell_length_a 15.8600(16)
_cell_length_b 16.3701(17)
_cell_length_c 18.8102(19)
_cell_measurement_reflns_used 1723
_cell_measurement_temperature 293(2)
_cell_measurement_theta_max 27.572
_cell_measurement_theta_min 2.574
_cell_volume 4693.8(8)
_computing_structure_refinement 'SHELXL-2018/3 (Sheldrick, 2018)'
_diffrn_ambient_temperature 293(2)
_diffrn_measured_fraction_theta_full 0.993
_diffrn_measured_fraction_theta_max 0.993
_diffrn_measurement_device_type 'CCD area detector'
_diffrn_measurement_method 'phi and omega scans'
_diffrn_radiation_type MoK\a
_diffrn_radiation_wavelength 0.71073
_diffrn_reflns_av_unetI/netI 0.3252
_diffrn_reflns_Laue_measured_fraction_full 0.993
_diffrn_reflns_Laue_measured_fraction_max 0.993
_diffrn_reflns_limit_h_max 18
_diffrn_reflns_limit_h_min -18
_diffrn_reflns_limit_k_max 19
_diffrn_reflns_limit_k_min 0
_diffrn_reflns_limit_l_max 22
_diffrn_reflns_limit_l_min 0
_diffrn_reflns_number 8226
_diffrn_reflns_point_group_measured_fraction_full 0.993
_diffrn_reflns_point_group_measured_fraction_max 0.993
_diffrn_reflns_theta_full 25.020
_diffrn_reflns_theta_max 25.020
_diffrn_reflns_theta_min 1.825
_exptl_absorpt_coefficient_mu 0.493
_exptl_absorpt_correction_T_max 0.9852
_exptl_absorpt_correction_T_min 0.9209
_exptl_absorpt_correction_type multi-scan
_exptl_absorpt_process_details sadabs
_exptl_crystal_colour red
_exptl_crystal_density_diffrn 1.316
_exptl_crystal_description block
_exptl_crystal_F_000 1928
_exptl_crystal_size_max 0.170
_exptl_crystal_size_mid 0.080
_exptl_crystal_size_min 0.030
_refine_diff_density_max 0.895
_refine_diff_density_min -1.412
_refine_diff_density_rms 0.135
_refine_ls_extinction_method none
_refine_ls_goodness_of_fit_ref 1.039
_refine_ls_hydrogen_treatment constr
_refine_ls_matrix_type full
_refine_ls_number_parameters 576
_refine_ls_number_reflns 8226
_refine_ls_number_restraints 14
_refine_ls_restrained_S_all 1.042
_refine_ls_R_factor_all 0.2442
_refine_ls_R_factor_gt 0.1034
_refine_ls_shift/su_max 0.004
_refine_ls_shift/su_mean 0.000
_refine_ls_structure_factor_coef Fsqd
_refine_ls_weighting_details 'w=1/[\s^2^(Fo^2^)+(0.0278P)^2^] where P=(Fo^2^+2Fc^2^)/3'
_refine_ls_weighting_scheme calc
_refine_ls_wR_factor_gt 0.1724
_refine_ls_wR_factor_ref 0.2036
_reflns_Friedel_coverage 0.000
_reflns_number_gt 2672
_reflns_number_total 8226
_reflns_threshold_expression 'I > 2\s(I)'
_cod_data_source_file d1py00333j2.cif
_cod_data_source_block 200629a_sq_tw
_cod_depositor_comments 'Adding full bibliography for 1562355--1562358.cif.'
_cod_original_sg_symbol_H-M 'P 21/c'
_cod_database_code 1562357
_shelx_shelxl_version_number 2018/3
_shelx_space_group_comment
;
The symmetry employed for this shelxl refinement is uniquely defined
by the following loop, which should always be used as a source of
symmetry information in preference to the above space-group names.
They are only intended as comments.
;
_shelx_estimated_absorpt_t_min 0.921
_shelx_estimated_absorpt_t_max 0.985

loop_
_space_group_symop_operation_xyz
'x, y, z'
'-x, y+1/2, -z+1/2'
'-x, -y, -z'
'x, -y-1/2, z-1/2'

loop_
_atom_site_label
_atom_site_type_symbol
_atom_site_fract_x
_atom_site_fract_y
_atom_site_fract_z
_atom_site_U_iso_or_equiv
_atom_site_adp_type
_atom_site_occupancy
_atom_site_site_symmetry_order
_atom_site_calc_flag
_atom_site_refinement_flags_posn
_atom_site_refinement_flags_adp
_atom_site_refinement_flags_occupancy
_atom_site_disorder_assembly
_atom_site_disorder_group
Pd1 Pd 0.40743(6) 0.29718(5) 0.09483(5) 0.0493(3) Uani 1 1 d . . . . .
Cl1 Cl 0.3041(6) 0.2161(7) 0.0283(5) 0.0409(11) Uani 0.598(7) 1 d . . P A 1
Cl1' Cl 0.4784(8) 0.2729(8) 0.0126(7) 0.0409(11) Uani 0.402(7) 1 d . . P A 2
N1 N 0.3510(6) 0.3162(6) 0.1817(5) 0.049(3) Uani 1 1 d . . . . .
N2 N 0.4927(5) 0.3800(4) 0.1543(5) 0.036(2) Uani 1 1 d . . . . .
C1 C 0.3955(7) 0.3661(7) 0.2271(6) 0.050(3) Uani 1 1 d . . . . .
C2 C 0.4733(7) 0.4005(6) 0.2139(6) 0.041(3) Uani 1 1 d . . . . .
C3 C 0.5076(8) 0.4575(6) 0.2723(6) 0.044(3) Uani 1 1 d . . . . .
C4 C 0.4524(8) 0.4579(6) 0.3162(6) 0.040(3) Uani 1 1 d . . . . .
C5 C 0.3860(8) 0.4025(7) 0.2947(6) 0.047(3) Uani 1 1 d . . . . .
C6 C 0.3272(7) 0.3922(7) 0.3352(7) 0.062(3) Uani 1 1 d . . . . .
H6 H 0.282204 0.354018 0.321147 0.074 Uiso 1 1 calc R U . . .
C7 C 0.3363(9) 0.4401(8) 0.3980(7) 0.079(4) Uani 1 1 d . U . . .
H7 H 0.297136 0.434217 0.426445 0.095 Uiso 1 1 calc R U . . .
C8 C 0.4028(9) 0.4958(8) 0.4178(6) 0.070(4) Uani 1 1 d . U . . .
H8 H 0.408606 0.528120 0.459543 0.084 Uiso 1 1 calc R U . . .
C9 C 0.4613(7) 0.5040(7) 0.3761(7) 0.053(3) Uani 1 1 d . . . . .
C10 C 0.5367(9) 0.5572(8) 0.3922(7) 0.074(4) Uani 1 1 d . . . . .
H10 H 0.547213 0.592011 0.432799 0.089 Uiso 1 1 calc R U . . .
C11 C 0.5890(9) 0.5573(7) 0.3516(7) 0.070(4) Uani 1 1 d . . . . .
H11 H 0.636811 0.592610 0.363149 0.084 Uiso 1 1 calc R U . . .
C12 C 0.5767(8) 0.5055(7) 0.2899(6) 0.058(3) Uani 1 1 d . . . . .
H12 H 0.616840 0.505326 0.262036 0.070 Uiso 1 1 calc R U . . .
C13 C 0.2794(7) 0.2717(6) 0.1923(5) 0.043(3) Uani 1 1 d . . . . .
C14 C 0.1947(8) 0.2845(6) 0.1519(6) 0.048(3) Uani 1 1 d . . . . .
C15 C 0.1319(7) 0.2286(7) 0.1566(7) 0.064(4) Uani 1 1 d . . . . .
H15 H 0.074736 0.235267 0.127044 0.076 Uiso 1 1 calc R U . . .
C16 C 0.1515(8) 0.1632(7) 0.2036(7) 0.053(3) Uani 1 1 d . . . . .
C17 C 0.2324(9) 0.1552(6) 0.2434(6) 0.060(3) Uani 1 1 d . . . . .
H17 H 0.245429 0.110522 0.275047 0.072 Uiso 1 1 calc R U . . .
C18 C 0.3007(7) 0.2074(7) 0.2425(6) 0.052(3) Uani 1 1 d . . . . .
C19 C 0.1717(7) 0.3577(7) 0.1013(6) 0.056(3) Uani 1 1 d . . . . .
H19 H 0.215723 0.357491 0.073559 0.067 Uiso 1 1 calc R U . . .
C20 C 0.1887(8) 0.4330(7) 0.1443(6) 0.049(3) Uani 1 1 d . . . . .
C21 C 0.2551(8) 0.4846(7) 0.1395(7) 0.061(3) Uani 1 1 d . . . . .
H21 H 0.289741 0.470612 0.108707 0.073 Uiso 1 1 calc R U . . .
C22 C 0.2717(8) 0.5552(8) 0.1783(8) 0.075(4) Uani 1 1 d . . . . .
H22 H 0.314019 0.590902 0.170839 0.090 Uiso 1 1 calc R U . . .
C23 C 0.2280(10) 0.5738(9) 0.2268(7) 0.081(4) Uani 1 1 d . . . . .
H23 H 0.244000 0.618999 0.257507 0.097 Uiso 1 1 calc R U . . .
C24 C 0.1568(11) 0.5239(9) 0.2312(7) 0.082(4) Uani 1 1 d . . . . .
H24 H 0.123232 0.538942 0.262578 0.098 Uiso 1 1 calc R U . . .
C25 C 0.1369(9) 0.4565(8) 0.1916(8) 0.066(4) Uani 1 1 d . . . . .
C26 C 0.0650(10) 0.4080(9) 0.1945(8) 0.082(4) Uani 1 1 d . . . . .
H26A H 0.041712 0.426966 0.234107 0.099 Uiso 1 1 calc R U . . .
H26B H 0.083821 0.351840 0.204735 0.099 Uiso 1 1 calc R U . . .
C27 C -0.0040(10) 0.4124(10) 0.1234(10) 0.103(5) Uani 1 1 d . . . . .
H27A H -0.055243 0.385396 0.131021 0.123 Uiso 1 1 calc R U . . .
H27B H -0.019144 0.469592 0.114677 0.123 Uiso 1 1 calc R U . . .
C28 C 0.0082(9) 0.3800(9) 0.0546(8) 0.077(4) Uani 1 1 d . . . . .
C29 C 0.0896(9) 0.3511(7) 0.0458(7) 0.061(3) Uani 1 1 d . . . . .
C30 C 0.0898(9) 0.3270(7) -0.0244(7) 0.069(4) Uani 1 1 d . . . . .
H30 H 0.143459 0.315465 -0.033225 0.083 Uiso 1 1 calc R U . . .
C31 C 0.0172(10) 0.3195(10) -0.0803(9) 0.104(6) Uani 1 1 d . U . . .
H31 H 0.018175 0.298562 -0.126046 0.125 Uiso 1 1 calc R U . . .
C32 C -0.0592(12) 0.3447(10) -0.0662(10) 0.111(6) Uani 1 1 d . U . . .
H32 H -0.110089 0.345435 -0.105302 0.133 Uiso 1 1 calc R U . . .
C33 C -0.0647(10) 0.3669(11) -0.0030(11) 0.116(6) Uani 1 1 d . . . . .
H33 H -0.119842 0.374520 0.004244 0.139 Uiso 1 1 calc R U . . .
C34 C 0.0831(7) 0.1037(7) 0.2039(8) 0.089(5) Uani 1 1 d . . . . .
H34A H 0.042436 0.126972 0.227756 0.134 Uiso 1 1 calc R U . . .
H34B H 0.109266 0.055737 0.230297 0.134 Uiso 1 1 calc R U . . .
H34C H 0.052699 0.089334 0.153964 0.134 Uiso 1 1 calc R U . . .
C35 C 0.3884(7) 0.1930(7) 0.2859(6) 0.067(3) Uani 1 1 d . . . . .
H35A H 0.427591 0.197751 0.255305 0.100 Uiso 1 1 calc R U . . .
H35B H 0.392703 0.139055 0.306656 0.100 Uiso 1 1 calc R U . . .
H35C H 0.404072 0.232481 0.325122 0.100 Uiso 1 1 calc R U . . .
C36 C 0.5608(7) 0.4215(7) 0.1373(6) 0.052(3) Uani 1 1 d D . . . .
C37 C 0.6400(7) 0.3828(7) 0.1471(6) 0.058(3) Uani 1 1 d D . . . .
C38 C 0.7006(7) 0.4244(6) 0.1210(5) 0.050(3) Uani 1 1 d D . . . .
H38 H 0.753029 0.397728 0.123105 0.060 Uiso 1 1 calc R U . . .
C39 C 0.6903(8) 0.5011(7) 0.0923(6) 0.059(3) Uani 1 1 d D . . . .
C40 C 0.6094(7) 0.5340(7) 0.0825(6) 0.055(3) Uani 1 1 d D . . . .
H40 H 0.597376 0.584387 0.058988 0.066 Uiso 1 1 calc R U . . .
C41 C 0.5444(7) 0.4962(6) 0.1057(6) 0.044(3) Uani 1 1 d D . . . .
C42 C 0.6587(6) 0.3004(7) 0.1822(6) 0.047(3) Uani 1 1 d . . . . .
H42 H 0.606963 0.267647 0.158312 0.057 Uiso 1 1 calc R U . . .
C43 C 0.7328(8) 0.2589(8) 0.1622(7) 0.061(4) Uani 1 1 d . . . . .
C44 C 0.7142(9) 0.2020(9) 0.1101(8) 0.076(4) Uani 1 1 d . . . . .
H44 H 0.655518 0.191495 0.086566 0.091 Uiso 1 1 calc R U . . .
C45 C 0.7762(12) 0.1582(9) 0.0891(7) 0.091(5) Uani 1 1 d . . . . .
H45 H 0.759422 0.118695 0.052352 0.109 Uiso 1 1 calc R U . . .
C46 C 0.8611(13) 0.1721(12) 0.1214(10) 0.114(6) Uani 1 1 d . . . . .
H46 H 0.904152 0.144705 0.105784 0.137 Uiso 1 1 calc R U . . .
C47 C 0.8829(9) 0.2264(8) 0.1766(8) 0.076(4) Uani 1 1 d . . . . .
H47 H 0.942272 0.233964 0.199764 0.091 Uiso 1 1 calc R U . . .
C48 C 0.8227(10) 0.2728(7) 0.2023(9) 0.074(4) Uani 1 1 d . . . . .
C49 C 0.8546(9) 0.3294(10) 0.2688(8) 0.091(5) Uani 1 1 d . . . . .
H49A H 0.883739 0.294548 0.309949 0.109 Uiso 1 1 calc R U . . .
H49B H 0.900011 0.363087 0.258282 0.109 Uiso 1 1 calc R U . . .
C50 C 0.8016(9) 0.3827(9) 0.2961(8) 0.081(4) Uani 1 1 d . . . . .
H50A H 0.777615 0.424247 0.259364 0.098 Uiso 1 1 calc R U . . .
H50B H 0.837124 0.409757 0.340127 0.098 Uiso 1 1 calc R U . . .
C51 C 0.7275(9) 0.3375(7) 0.3148(7) 0.068(4) Uani 1 1 d . . . . .
C52 C 0.6635(7) 0.2979(7) 0.2625(6) 0.053(3) Uani 1 1 d . . . . .
C53 C 0.6022(8) 0.2572(7) 0.2848(7) 0.064(4) Uani 1 1 d . . . . .
H53 H 0.555401 0.233935 0.249488 0.077 Uiso 1 1 calc R U . . .
C54 C 0.6062(8) 0.2492(8) 0.3558(9) 0.081(4) Uani 1 1 d . . . . .
H54 H 0.564121 0.218080 0.369349 0.097 Uiso 1 1 calc R U . . .
C55 C 0.6691(10) 0.2847(9) 0.4074(8) 0.091(4) Uani 1 1 d . U . . .
H55 H 0.671842 0.278134 0.457137 0.109 Uiso 1 1 calc R U . . .
C56 C 0.7309(9) 0.3318(8) 0.3869(7) 0.091(5) Uani 1 1 d . . . . .
H56 H 0.774215 0.359073 0.422408 0.109 Uiso 1 1 calc R U . . .
C57 C 0.7584(7) 0.5421(7) 0.0668(7) 0.083(4) Uani 1 1 d . . . . .
H57A H 0.763072 0.516749 0.021965 0.124 Uiso 1 1 calc R U . . .
H57B H 0.813539 0.537793 0.103985 0.124 Uiso 1 1 calc R U . . .
H57C H 0.743392 0.598659 0.057509 0.124 Uiso 1 1 calc R U . . .
C58 C 0.4581(7) 0.5340(6) 0.0936(6) 0.052(3) Uani 1 1 d . . . . .
H58A H 0.413662 0.492448 0.082333 0.078 Uiso 1 1 calc R U . . .
H58B H 0.448414 0.571683 0.053038 0.078 Uiso 1 1 calc R U . . .
H58C H 0.455520 0.562676 0.137465 0.078 Uiso 1 1 calc R U . . .
C59 C 0.489(2) 0.286(2) 0.0221(18) 0.0409(11) Uani 0.598(7) 1 d . . P A 1
H59A H 0.500386 0.338765 0.005197 0.061 Uiso 0.598(7) 1 calc R U P A 1
H59B H 0.459951 0.252505 -0.019601 0.061 Uiso 0.598(7) 1 calc R U P A 1
H59C H 0.543533 0.260371 0.047935 0.061 Uiso 0.598(7) 1 calc R U P A 1
C59' C 0.313(4) 0.208(4) 0.039(3) 0.0409(11) Uani 0.402(7) 1 d . . P A 2
H59D H 0.335010 0.154163 0.054709 0.061 Uiso 0.402(7) 1 calc R U P A 2
H59E H 0.303323 0.213118 -0.013117 0.061 Uiso 0.402(7) 1 calc R U P A 2
H59F H 0.259013 0.216432 0.051721 0.061 Uiso 0.402(7) 1 calc R U P A 2

loop_
_atom_site_aniso_label
_atom_site_aniso_U_11
_atom_site_aniso_U_22
_atom_site_aniso_U_33
_atom_site_aniso_U_23
_atom_site_aniso_U_13
_atom_site_aniso_U_12
Pd1 0.0460(6) 0.0528(5) 0.0460(5) 0.0010(5) 0.0074(4) -0.0009(6)
Cl1 0.033(2) 0.039(3) 0.044(3) -0.0019(19) -0.002(2) -0.0052(19)
Cl1' 0.033(2) 0.039(3) 0.044(3) -0.0019(19) -0.002(2) -0.0052(19)
N1 0.020(5) 0.066(7) 0.061(7) 0.012(6) 0.015(5) -0.004(5)
N2 0.034(6) 0.028(5) 0.043(6) -0.005(4) 0.007(4) -0.009(4)
C1 0.037(8) 0.054(8) 0.048(8) 0.017(6) -0.007(6) -0.009(6)
C2 0.029(7) 0.046(7) 0.048(8) 0.016(6) 0.009(6) -0.005(6)
C3 0.055(8) 0.039(7) 0.037(7) 0.009(6) 0.012(7) -0.014(6)
C4 0.058(8) 0.044(7) 0.019(6) -0.001(5) 0.012(6) -0.011(6)
C5 0.060(8) 0.062(8) 0.029(7) 0.009(6) 0.028(6) 0.021(7)
C6 0.052(8) 0.078(9) 0.053(8) 0.002(7) 0.009(7) -0.007(7)
C7 0.102(12) 0.107(12) 0.041(9) -0.019(8) 0.038(8) -0.007(7)
C8 0.092(11) 0.093(10) 0.032(8) -0.004(7) 0.028(7) 0.004(7)
C9 0.036(8) 0.062(8) 0.063(10) -0.002(7) 0.015(7) -0.003(7)
C10 0.084(11) 0.113(11) 0.029(8) -0.001(7) 0.020(8) -0.012(9)
C11 0.098(11) 0.069(9) 0.045(9) -0.019(7) 0.023(8) -0.034(8)
C12 0.072(10) 0.054(8) 0.047(8) -0.008(6) 0.015(7) -0.021(7)
C13 0.036(7) 0.047(8) 0.028(6) 0.004(5) -0.019(5) 0.003(6)
C14 0.056(8) 0.034(7) 0.056(8) 0.012(6) 0.016(6) 0.006(6)
C15 0.034(8) 0.066(9) 0.086(10) 0.015(8) 0.008(7) -0.008(7)
C16 0.025(7) 0.059(8) 0.073(9) 0.004(7) 0.012(7) -0.013(7)
C17 0.073(10) 0.033(7) 0.069(9) 0.009(6) 0.013(8) -0.004(7)
C18 0.025(6) 0.060(8) 0.066(8) -0.005(7) 0.005(6) -0.001(7)
C19 0.040(8) 0.063(9) 0.057(8) -0.017(7) -0.001(6) 0.002(6)
C20 0.043(8) 0.048(8) 0.057(8) 0.006(6) 0.015(6) 0.010(7)
C21 0.066(10) 0.044(8) 0.066(9) -0.014(7) 0.008(7) -0.007(7)
C22 0.046(9) 0.076(10) 0.096(12) 0.006(9) 0.008(8) -0.011(8)
C23 0.084(12) 0.099(12) 0.054(10) -0.016(8) 0.010(9) 0.024(10)
C24 0.099(13) 0.087(12) 0.059(10) -0.005(9) 0.025(9) 0.014(10)
C25 0.052(9) 0.048(8) 0.089(11) -0.011(8) 0.003(8) 0.005(8)
C26 0.087(12) 0.091(11) 0.080(12) -0.021(9) 0.040(10) -0.019(10)
C27 0.077(13) 0.126(14) 0.126(16) -0.008(12) 0.063(12) 0.005(10)
C28 0.050(10) 0.099(11) 0.067(11) 0.027(9) -0.009(8) -0.003(9)
C29 0.056(10) 0.057(8) 0.067(10) -0.002(7) 0.011(8) -0.002(7)
C30 0.083(11) 0.073(9) 0.058(10) 0.003(7) 0.031(8) -0.025(8)
C31 0.080(11) 0.138(15) 0.073(11) -0.015(10) -0.015(9) -0.045(11)
C32 0.102(13) 0.131(14) 0.076(13) 0.037(12) -0.014(11) 0.012(11)
C33 0.057(11) 0.172(18) 0.105(15) 0.027(14) -0.001(11) 0.008(11)
C34 0.044(9) 0.062(9) 0.160(14) 0.041(9) 0.022(9) 0.005(7)
C35 0.039(7) 0.069(8) 0.074(9) 0.013(7) -0.015(6) -0.002(7)
C36 0.041(8) 0.073(10) 0.032(7) -0.001(6) -0.008(6) 0.008(7)
C37 0.067(10) 0.059(8) 0.043(8) 0.002(6) 0.007(7) -0.023(8)
C38 0.045(8) 0.069(8) 0.038(7) 0.013(6) 0.014(6) -0.007(7)
C39 0.075(10) 0.077(9) 0.024(7) 0.013(6) 0.013(6) -0.011(8)
C40 0.053(9) 0.066(8) 0.040(8) 0.016(6) 0.004(6) 0.004(7)
C41 0.042(8) 0.054(8) 0.033(7) -0.002(6) 0.003(6) 0.003(7)
C42 0.040(7) 0.050(7) 0.053(8) 0.004(7) 0.014(6) -0.001(6)
C43 0.043(9) 0.074(10) 0.061(9) 0.026(7) 0.006(7) 0.028(7)
C44 0.070(10) 0.089(10) 0.074(10) 0.002(9) 0.030(8) 0.035(10)
C45 0.110(14) 0.120(13) 0.042(9) 0.001(8) 0.020(10) 0.026(12)
C46 0.093(15) 0.174(19) 0.085(14) -0.019(13) 0.039(12) 0.009(14)
C47 0.049(9) 0.093(11) 0.082(11) 0.018(9) 0.011(8) 0.033(8)
C48 0.071(11) 0.049(9) 0.101(12) 0.028(8) 0.023(10) 0.005(8)
C49 0.050(10) 0.142(15) 0.069(11) 0.015(10) -0.002(8) -0.017(10)
C50 0.058(10) 0.110(12) 0.071(10) 0.006(9) 0.010(8) -0.022(9)
C51 0.077(10) 0.079(9) 0.036(8) 0.007(7) -0.005(7) -0.017(8)
C52 0.047(8) 0.059(7) 0.054(8) 0.009(7) 0.013(6) -0.007(7)
C53 0.049(8) 0.088(9) 0.050(9) 0.018(7) 0.004(7) -0.003(7)
C54 0.055(10) 0.083(10) 0.091(12) 0.013(9) -0.005(8) -0.020(8)
C55 0.086(8) 0.126(9) 0.066(7) -0.003(7) 0.029(7) -0.014(7)
C56 0.090(11) 0.132(13) 0.042(9) -0.002(8) 0.006(8) -0.033(10)
C57 0.052(9) 0.106(10) 0.090(11) 0.043(9) 0.019(8) -0.013(8)
C58 0.056(8) 0.062(8) 0.036(7) -0.001(6) 0.010(6) -0.001(7)
C59 0.033(2) 0.039(3) 0.044(3) -0.0019(19) -0.002(2) -0.0052(19)
C59' 0.033(2) 0.039(3) 0.044(3) -0.0019(19) -0.002(2) -0.0052(19)

loop_
_atom_type_symbol
_atom_type_description
_atom_type_scat_dispersion_real
_atom_type_scat_dispersion_imag
_atom_type_scat_source
C C 0.0033 0.0016 'International Tables Vol C Tables 4.2.6.8 and 6.1.1.4'
H H 0.0000 0.0000 'International Tables Vol C Tables 4.2.6.8 and 6.1.1.4'
N N 0.0061 0.0033 'International Tables Vol C Tables 4.2.6.8 and 6.1.1.4'
Cl Cl 0.1484 0.1585 'International Tables Vol C Tables 4.2.6.8 and 6.1.1.4'
Pd Pd -0.9988 1.0072 'International Tables Vol C Tables 4.2.6.8 and 6.1.1.4'

loop_
_geom_angle_atom_site_label_1
_geom_angle_atom_site_label_2
_geom_angle_atom_site_label_3
_geom_angle
_geom_angle_site_symmetry_1
_geom_angle_site_symmetry_3
_geom_angle_publ_flag
N2 Pd1 N1 80.4(4) . . ?
N2 Pd1 C59 89.0(8) . . ?
N1 Pd1 C59 168.3(8) . . ?
N2 Pd1 C59' 175.4(15) . . ?
N1 Pd1 C59' 95.2(16) . . ?
N2 Pd1 Cl1' 96.7(3) . . ?
N1 Pd1 Cl1' 174.1(5) . . ?
C59' Pd1 Cl1' 87.6(16) . . ?
N2 Pd1 Cl1 174.3(3) . . ?
N1 Pd1 Cl1 97.0(4) . . ?
C59 Pd1 Cl1 94.0(8) . . ?
C1 N1 C13 124.6(10) . . ?
C1 N1 Pd1 110.3(8) . . ?
C13 N1 Pd1 124.7(7) . . ?
C2 N2 C36 117.5(9) . . ?
C2 N2 Pd1 111.9(7) . . ?
C36 N2 Pd1 130.3(7) . . ?
N1 C1 C2 119.3(12) . . ?
N1 C1 C5 133.7(11) . . ?
C2 C1 C5 107.0(11) . . ?
N2 C2 C3 135.1(10) . . ?
N2 C2 C1 118.0(11) . . ?
C3 C2 C1 106.7(10) . . ?
C12 C3 C4 118.3(11) . . ?
C12 C3 C2 134.4(10) . . ?
C4 C3 C2 107.3(10) . . ?
C9 C4 C3 125.6(11) . . ?
C9 C4 C5 121.3(11) . . ?
C3 C4 C5 113.1(10) . . ?
C4 C5 C6 120.5(11) . . ?
C4 C5 C1 105.8(10) . . ?
C6 C5 C1 133.7(12) . . ?
C5 C6 C7 118.4(12) . . ?
C5 C6 H6 120.8 . . ?
C7 C6 H6 120.8 . . ?
C8 C7 C6 120.0(11) . . ?
C8 C7 H7 120.0 . . ?
C6 C7 H7 120.0 . . ?
C7 C8 C9 120.0(12) . . ?
C7 C8 H8 120.0 . . ?
C9 C8 H8 120.0 . . ?
C4 C9 C8 119.8(12) . . ?
C4 C9 C10 114.1(11) . . ?
C8 C9 C10 126.1(12) . . ?
C11 C10 C9 121.0(12) . . ?
C11 C10 H10 119.5 . . ?
C9 C10 H10 119.5 . . ?
C10 C11 C12 121.9(13) . . ?
C10 C11 H11 119.0 . . ?
C12 C11 H11 119.0 . . ?
C3 C12 C11 119.0(11) . . ?
C3 C12 H12 120.5 . . ?
C11 C12 H12 120.5 . . ?
C14 C13 C18 120.7(10) . . ?
C14 C13 N1 123.3(10) . . ?
C18 C13 N1 115.7(9) . . ?
C13 C14 C15 118.8(10) . . ?
C13 C14 C19 120.1(10) . . ?
C15 C14 C19 121.1(11) . . ?
C16 C15 C14 121.6(11) . . ?
C16 C15 H15 119.2 . . ?
C14 C15 H15 119.2 . . ?
C17 C16 C15 117.5(11) . . ?
C17 C16 C34 123.1(12) . . ?
C15 C16 C34 119.3(11) . . ?
C16 C17 C18 125.6(11) . . ?
C16 C17 H17 117.2 . . ?
C18 C17 H17 117.2 . . ?
C17 C18 C13 115.6(10) . . ?
C17 C18 C35 122.3(12) . . ?
C13 C18 C35 122.0(11) . . ?
C29 C19 C20 117.4(10) . . ?
C29 C19 C14 114.3(10) . . ?
C20 C19 C14 110.2(10) . . ?
C29 C19 H19 104.4 . . ?
C20 C19 H19 104.4 . . ?
C14 C19 H19 104.4 . . ?
C21 C20 C25 117.5(11) . . ?
C21 C20 C19 120.7(11) . . ?
C25 C20 C19 121.8(11) . . ?
C22 C21 C20 121.9(12) . . ?
C22 C21 H21 119.1 . . ?
C20 C21 H21 119.1 . . ?
C23 C22 C21 120.5(13) . . ?
C23 C22 H22 119.7 . . ?
C21 C22 H22 119.7 . . ?
C22 C23 C24 119.1(14) . . ?
C22 C23 H23 120.5 . . ?
C24 C23 H23 120.5 . . ?
C25 C24 C23 121.3(14) . . ?
C25 C24 H24 119.4 . . ?
C23 C24 H24 119.4 . . ?
C24 C25 C26 121.4(15) . . ?
C24 C25 C20 119.4(13) . . ?
C26 C25 C20 119.2(12) . . ?
C25 C26 C27 110.2(13) . . ?
C25 C26 H26A 109.6 . . ?
C27 C26 H26A 109.6 . . ?
C25 C26 H26B 109.6 . . ?
C27 C26 H26B 109.6 . . ?
H26A C26 H26B 108.1 . . ?
C28 C27 C26 122.6(12) . . ?
C28 C27 H27A 106.7 . . ?
C26 C27 H27A 106.7 . . ?
C28 C27 H27B 106.7 . . ?
C26 C27 H27B 106.7 . . ?
H27A C27 H27B 106.6 . . ?
C33 C28 C29 116.7(15) . . ?
C33 C28 C27 118.0(15) . . ?
C29 C28 C27 124.7(13) . . ?
C30 C29 C28 116.6(13) . . ?
C30 C29 C19 118.5(12) . . ?
C28 C29 C19 124.1(12) . . ?
C31 C30 C29 123.4(14) . . ?
C31 C30 H30 118.3 . . ?
C29 C30 H30 118.3 . . ?
C30 C31 C32 115.8(16) . . ?
C30 C31 H31 122.1 . . ?
C32 C31 H31 122.1 . . ?
C33 C32 C31 124.1(18) . . ?
C33 C32 H32 118.0 . . ?
C31 C32 H32 118.0 . . ?
C32 C33 C28 121.8(18) . . ?
C32 C33 H33 119.1 . . ?
C28 C33 H33 119.1 . . ?
C16 C34 H34A 109.5 . . ?
C16 C34 H34B 109.5 . . ?
H34A C34 H34B 109.5 . . ?
C16 C34 H34C 109.5 . . ?
H34A C34 H34C 109.5 . . ?
H34B C34 H34C 109.5 . . ?
C18 C35 H35A 109.5 . . ?
C18 C35 H35B 109.5 . . ?
H35A C35 H35B 109.5 . . ?
C18 C35 H35C 109.5 . . ?
H35A C35 H35C 109.5 . . ?
H35B C35 H35C 109.5 . . ?
C41 C36 C37 122.2(11) . . ?
C41 C36 N2 118.5(10) . . ?
C37 C36 N2 119.1(10) . . ?
C36 C37 C38 115.4(10) . . ?
C36 C37 C42 122.5(9) . . ?
C38 C37 C42 122.1(10) . . ?
C39 C38 C37 125.5(10) . . ?
C39 C38 H38 117.3 . . ?
C37 C38 H38 117.3 . . ?
C40 C39 C38 115.2(10) . . ?
C40 C39 C57 122.1(10) . . ?
C38 C39 C57 122.4(10) . . ?
C39 C40 C41 122.9(10) . . ?
C39 C40 H40 118.6 . . ?
C41 C40 H40 118.6 . . ?
C36 C41 C40 118.5(10) . . ?
C36 C41 C58 120.6(10) . . ?
C40 C41 C58 120.8(10) . . ?
C52 C42 C43 114.7(9) . . ?
C52 C42 C37 114.9(9) . . ?
C43 C42 C37 112.0(9) . . ?
C52 C42 H42 104.6 . . ?
C43 C42 H42 104.6 . . ?
C37 C42 H42 104.6 . . ?
C44 C43 C48 119.1(12) . . ?
C44 C43 C42 118.5(12) . . ?
C48 C43 C42 122.2(13) . . ?
C43 C44 C45 123.7(14) . . ?
C43 C44 H44 118.1 . . ?
C45 C44 H44 118.1 . . ?
C46 C45 C44 119.8(16) . . ?
C46 C45 H45 120.1 . . ?
C44 C45 H45 120.1 . . ?
C45 C46 C47 118.6(16) . . ?
C45 C46 H46 120.7 . . ?
C47 C46 H46 120.7 . . ?
C46 C47 C48 124.8(15) . . ?
C46 C47 H47 117.6 . . ?
C48 C47 H47 117.6 . . ?
C47 C48 C43 113.9(13) . . ?
C47 C48 C49 120.4(14) . . ?
C43 C48 C49 125.7(13) . . ?
C50 C49 C48 125.5(13) . . ?
C50 C49 H49A 105.9 . . ?
C48 C49 H49A 105.9 . . ?
C50 C49 H49B 105.9 . . ?
C48 C49 H49B 105.9 . . ?
H49A C49 H49B 106.3 . . ?
C49 C50 C51 111.3(12) . . ?
C49 C50 H50A 109.4 . . ?
C51 C50 H50A 109.4 . . ?
C49 C50 H50B 109.4 . . ?
C51 C50 H50B 109.4 . . ?
H50A C50 H50B 108.0 . . ?
C56 C51 C52 120.6(12) . . ?
C56 C51 C50 116.8(12) . . ?
C52 C51 C50 122.4(12) . . ?
C53 C52 C51 118.0(12) . . ?
C53 C52 C42 119.5(11) . . ?
C51 C52 C42 122.5(11) . . ?
C54 C53 C52 121.9(13) . . ?
C54 C53 H53 119.1 . . ?
C52 C53 H53 119.1 . . ?
C55 C54 C53 121.0(13) . . ?
C55 C54 H54 119.5 . . ?
C53 C54 H54 119.5 . . ?
C54 C55 C56 119.3(14) . . ?
C54 C55 H55 120.4 . . ?
C56 C55 H55 120.4 . . ?
C51 C56 C55 119.1(13) . . ?
C51 C56 H56 120.5 . . ?
C55 C56 H56 120.5 . . ?
C39 C57 H57A 109.5 . . ?
C39 C57 H57B 109.5 . . ?
H57A C57 H57B 109.5 . . ?
C39 C57 H57C 109.5 . . ?
H57A C57 H57C 109.5 . . ?
H57B C57 H57C 109.5 . . ?
C41 C58 H58A 109.5 . . ?
C41 C58 H58B 109.5 . . ?
H58A C58 H58B 109.5 . . ?
C41 C58 H58C 109.5 . . ?
H58A C58 H58C 109.5 . . ?
H58B C58 H58C 109.5 . . ?
Pd1 C59 H59A 109.5 . . ?
Pd1 C59 H59B 109.5 . . ?
H59A C59 H59B 109.5 . . ?
Pd1 C59 H59C 109.5 . . ?
H59A C59 H59C 109.5 . . ?
H59B C59 H59C 109.5 . . ?
Pd1 C59' H59D 109.5 . . ?
Pd1 C59' H59E 109.5 . . ?
H59D C59' H59E 109.5 . . ?
Pd1 C59' H59F 109.5 . . ?
H59D C59' H59F 109.5 . . ?
H59E C59' H59F 109.5 . . ?

loop_
_geom_bond_atom_site_label_1
_geom_bond_atom_site_label_2
_geom_bond_distance
_geom_bond_site_symmetry_2
_geom_bond_publ_flag
Pd1 N2 2.020(8) . ?
Pd1 N1 2.092(8) . ?
Pd1 C59 2.14(3) . ?
Pd1 C59' 2.14(7) . ?
Pd1 Cl1' 2.186(13) . ?
Pd1 Cl1 2.209(11) . ?
N1 C1 1.249(12) . ?
N1 C13 1.409(12) . ?
N2 C2 1.287(11) . ?
N2 C36 1.386(12) . ?
C1 C2 1.438(13) . ?
C1 C5 1.451(14) . ?
C2 C3 1.428(14) . ?
C3 C12 1.315(13) . ?
C3 C4 1.360(13) . ?
C4 C9 1.331(13) . ?
C4 C5 1.364(13) . ?
C5 C6 1.368(13) . ?
C6 C7 1.392(15) . ?
C6 H6 0.9300 . ?
C7 C8 1.365(15) . ?
C7 H7 0.9300 . ?
C8 C9 1.378(14) . ?
C8 H8 0.9300 . ?
C9 C10 1.442(15) . ?
C10 C11 1.273(13) . ?
C10 H10 0.9300 . ?
C11 C12 1.406(14) . ?
C11 H11 0.9300 . ?
C12 H12 0.9300 . ?
C13 C14 1.365(13) . ?
C13 C18 1.392(13) . ?
C14 C15 1.373(13) . ?
C14 C19 1.511(14) . ?
C15 C16 1.368(14) . ?
C15 H15 0.9300 . ?
C16 C17 1.301(14) . ?
C16 C34 1.459(13) . ?
C17 C18 1.383(14) . ?
C17 H17 0.9300 . ?
C18 C35 1.425(13) . ?
C19 C29 1.432(15) . ?
C19 C20 1.457(14) . ?
C19 H19 0.9800 . ?
C20 C21 1.373(14) . ?
C20 C25 1.420(15) . ?
C21 C22 1.354(15) . ?
C21 H21 0.9300 . ?
C22 C23 1.323(15) . ?
C22 H22 0.9300 . ?
C23 C24 1.416(17) . ?
C23 H23 0.9300 . ?
C24 C25 1.320(15) . ?
C24 H24 0.9300 . ?
C25 C26 1.402(15) . ?
C26 C27 1.477(17) . ?
C26 H26A 0.9700 . ?
C26 H26B 0.9700 . ?
C27 C28 1.460(18) . ?
C27 H27A 0.9700 . ?
C27 H27B 0.9700 . ?
C28 C33 1.367(19) . ?
C28 C29 1.426(16) . ?
C29 C30 1.379(14) . ?
C30 C31 1.334(16) . ?
C30 H30 0.9300 . ?
C31 C32 1.37(2) . ?
C31 H31 0.9300 . ?
C32 C33 1.268(18) . ?
C32 H32 0.9300 . ?
C33 H33 0.9300 . ?
C34 H34A 0.9600 . ?
C34 H34B 0.9600 . ?
C34 H34C 0.9600 . ?
C35 H35A 0.9600 . ?
C35 H35B 0.9600 . ?
C35 H35C 0.9600 . ?
C36 C41 1.354(8) . ?
C36 C37 1.373(8) . ?
C37 C38 1.374(8) . ?
C37 C42 1.495(14) . ?
C38 C39 1.359(8) . ?
C38 H38 0.9300 . ?
C39 C40 1.357(8) . ?
C39 C57 1.461(13) . ?
C40 C41 1.373(8) . ?
C40 H40 0.9300 . ?
C41 C58 1.461(13) . ?
C42 C52 1.490(13) . ?
C42 C43 1.493(14) . ?
C42 H42 0.9800 . ?
C43 C44 1.324(15) . ?
C43 C48 1.435(16) . ?
C44 C45 1.361(16) . ?
C44 H44 0.9300 . ?
C45 C46 1.335(18) . ?
C45 H45 0.9300 . ?
C46 C47 1.338(18) . ?
C46 H46 0.9300 . ?
C47 C48 1.406(16) . ?
C47 H47 0.9300 . ?
C48 C49 1.526(17) . ?
C49 C50 1.403(16) . ?
C49 H49A 0.9700 . ?
C49 H49B 0.9700 . ?
C50 C51 1.510(15) . ?
C50 H50A 0.9700 . ?
C50 H50B 0.9700 . ?
C51 C56 1.346(15) . ?
C51 C52 1.366(15) . ?
C52 C53 1.339(14) . ?
C53 C54 1.325(15) . ?
C53 H53 0.9300 . ?
C54 C55 1.320(16) . ?
C54 H54 0.9300 . ?
C55 C56 1.383(16) . ?
C55 H55 0.9300 . ?
C56 H56 0.9300 . ?
C57 H57A 0.9600 . ?
C57 H57B 0.9600 . ?
C57 H57C 0.9600 . ?
C58 H58A 0.9600 . ?
C58 H58B 0.9600 . ?
C58 H58C 0.9600 . ?
C59 H59A 0.9600 . ?
C59 H59B 0.9600 . ?
C59 H59C 0.9600 . ?
C59' H59D 0.9600 . ?
C59' H59E 0.9600 . ?
C59' H59F 0.9600 . ?
